data_1503359
loop_
_publ_author_name
'Ye, Long'
'Haddadin, Makhluf J.'
'Lodewyk, Michael W.'
'Ferreira, Andrew J.'
'Fettinger, James C.'
'Tantillo, Dean J.'
'Kurth, Mark J.'

_publ_section_title
;
 Cyclopenta[b]pyrroles from triazines: synthetic and mechanistic studies.
;
_journal_issue 1
_journal_name_full 'Organic letters'
_journal_page_first 164
_journal_page_last 167
_journal_paper_doi 10.1021/ol902559u
_journal_volume 12
_journal_year 2010
_chemical_formula_moiety 'C25 H22 Br N3 O'
_chemical_formula_sum 'C25 H22 Br N3 O'
_chemical_formula_weight 460.37
_chemical_name_systematic
; 
 ? 
;
_space_group_IT_number 14
_symmetry_cell_setting monoclinic
_symmetry_space_group_name_Hall '-P 2ybc'
_symmetry_space_group_name_H-M 'P 1 21/c 1'
_atom_sites_solution_hydrogens geom
_atom_sites_solution_primary direct
_atom_sites_solution_secondary difmap
_audit_creation_method SHELXL-97
_cell_angle_alpha 90.00
_cell_angle_beta 96.3000(12)
_cell_angle_gamma 90.00
_cell_formula_units_Z 4
_cell_length_a 12.4028(11)
_cell_length_b 20.9078(19)
_cell_length_c 8.1340(7)
_cell_measurement_reflns_used 8278
_cell_measurement_temperature 90(2)
_cell_measurement_theta_max 27.47
_cell_measurement_theta_min 2.70
_cell_volume 2096.5(3)
_computing_cell_refinement 'SAINT (7.60A) (Bruker, 2008)'
_computing_data_collection 'SMART (Version 5.054) (Bruker, 2002)'
_computing_data_reduction 'SAINT (7.60A) (Bruker, 2008)'
_computing_molecular_graphics 'SHELXTL 5.1, XP (Sheldrick, 1994)'
_computing_publication_material SHELXL97
_computing_structure_refinement 'SHELXL-97 (Sheldrick, 2008)'
_computing_structure_solution 'SHELXS-97 (Sheldrick, 2008)'
_diffrn_ambient_temperature 90(2)
_diffrn_measured_fraction_theta_full 1.000
_diffrn_measured_fraction_theta_max 1.000
_diffrn_measurement_device_type 'Bruker SMART1000 CCD'
_diffrn_measurement_method '\f and \w scans'
_diffrn_radiation_monochromator graphite
_diffrn_radiation_source 'fine-focus sealed tube'
_diffrn_radiation_type MoK\a
_diffrn_radiation_wavelength 0.71073
_diffrn_reflns_av_R_equivalents 0.0431
_diffrn_reflns_av_sigmaI/netI 0.0341
_diffrn_reflns_limit_h_max 16
_diffrn_reflns_limit_h_min -16
_diffrn_reflns_limit_k_max 27
_diffrn_reflns_limit_k_min -27
_diffrn_reflns_limit_l_max 10
_diffrn_reflns_limit_l_min -10
_diffrn_reflns_number 18515
_diffrn_reflns_theta_full 27.50
_diffrn_reflns_theta_max 27.50
_diffrn_reflns_theta_min 1.65
_exptl_absorpt_coefficient_mu 1.983
_exptl_absorpt_correction_T_max 0.7798
_exptl_absorpt_correction_T_min 0.5306
_exptl_absorpt_correction_type numerical
_exptl_absorpt_process_details 'SADABS 2008/2 (Sheldrick, 2008)'
_exptl_crystal_colour 'Faint Yellow'
_exptl_crystal_density_diffrn 1.459
_exptl_crystal_density_method 'not measured'
_exptl_crystal_description Plate
_exptl_crystal_F_000 944
_exptl_crystal_size_max 0.37
_exptl_crystal_size_mid 0.35
_exptl_crystal_size_min 0.13
_refine_diff_density_max 0.744
_refine_diff_density_min -0.864
_refine_diff_density_rms 0.066
_refine_ls_extinction_method none
_refine_ls_goodness_of_fit_ref 1.052
_refine_ls_hydrogen_treatment refall
_refine_ls_matrix_type full
_refine_ls_number_parameters 359
_refine_ls_number_reflns 4820
_refine_ls_number_restraints 0
_refine_ls_restrained_S_all 1.052
_refine_ls_R_factor_all 0.0598
_refine_ls_R_factor_gt 0.0362
_refine_ls_shift/su_max 0.001
_refine_ls_shift/su_mean 0.000
_refine_ls_structure_factor_coef Fsqd
_refine_ls_weighting_details 'calc w=1/[\s^2^(Fo^2^)+(0.0391P)^2^+1.3611P] where P=(Fo^2^+2Fc^2^)/3'
_refine_ls_weighting_scheme calc
_refine_ls_wR_factor_gt 0.0821
_refine_ls_wR_factor_ref 0.0885
_reflns_number_gt 3634
_reflns_number_total 4820
_reflns_threshold_expression >2sigma(I)
_cod_data_source_file ol902559u_si_003.cif
_cod_data_source_block jf1836fmi_CCDC751264
_cod_depositor_comments
;
The following automatic conversions were performed:

'_symmetry_cell_setting' value 'Monoclinic' changed to 'monoclinic'
according to /home/saulius/struct/CIF-dictionaries/cif_core.dic
dictionary named 'cif_core.dic' version 2.4.2 from
2011-04-26.

'_exptl_absorpt_correction_type' value 'Numerical'
changed to 'numerical' according to
/home/saulius/struct/CIF-dictionaries/cif_core.dic dictionary named
'cif_core.dic' version 2.4.2 from 2011-04-26.

Automatic conversion script
Id: cif_fix_values 1715 2011-07-08 13:25:40Z adriana 
;
_cod_original_sg_symbol_H-M 'P 21/c'
_cod_database_code 1503359

loop_
_symmetry_equiv_pos_as_xyz
'x, y, z'
'-x, y+1/2, -z+1/2'
'-x, -y, -z'
'x, -y-1/2, z-1/2'

loop_
_atom_site_label
_atom_site_type_symbol
_atom_site_fract_x
_atom_site_fract_y
_atom_site_fract_z
_atom_site_U_iso_or_equiv
_atom_site_adp_type
_atom_site_occupancy
_atom_site_symmetry_multiplicity
_atom_site_calc_flag
Br1 Br -0.10381(2) 0.671213(12) 0.34540(3) 0.03619(9) Uani 1 1 d
C1 C 0.19621(18) 0.44092(10) 0.2807(3) 0.0219(5) Uani 1 1 d
N1 N 0.29925(15) 0.44669(8) 0.3092(2) 0.0213(4) Uani 1 1 d
C1A C 0.35049(17) 0.38421(10) 0.2824(3) 0.0196(4) Uani 1 1 d
C2 C 0.40180(18) 0.38493(10) 0.1192(3) 0.0201(4) Uani 1 1 d
N2 N 0.48694(15) 0.41309(9) 0.0818(2) 0.0221(4) Uani 1 1 d
O2 O 0.53699(13) 0.45034(7) 0.21447(19) 0.0238(3) Uani 1 1 d
C3 C 0.3364(2) 0.34482(11) -0.0080(3) 0.0251(5) Uani 1 1 d
H3A H 0.286(2) 0.3702(13) -0.072(3) 0.035(8) Uiso 1 1 d
H3B H 0.380(2) 0.3257(12) -0.086(4) 0.030(7) Uiso 1 1 d
C4 C 0.2801(2) 0.29671(11) 0.0947(3) 0.0255(5) Uani 1 1 d
H4A H 0.330(2) 0.2629(12) 0.127(3) 0.022(6) Uiso 1 1 d
H4B H 0.213(2) 0.2801(13) 0.037(3) 0.038(8) Uiso 1 1 d
C4A C 0.25658(18) 0.33425(10) 0.2483(3) 0.0218(4) Uani 1 1 d
H4A1 H 0.2553(18) 0.3071(11) 0.339(3) 0.012(5) Uiso 1 1 d
C5 C 0.15430(19) 0.37606(11) 0.2236(3) 0.0246(5) Uani 1 1 d
H5A H 0.098(2) 0.3605(12) 0.284(3) 0.027(7) Uiso 1 1 d
H5B H 0.125(2) 0.3784(13) 0.109(4) 0.032(7) Uiso 1 1 d
C6 C 0.12315(19) 0.49557(11) 0.3002(3) 0.0235(5) Uani 1 1 d
C7 C 0.0130(2) 0.49128(12) 0.2493(3) 0.0315(5) Uani 1 1 d
H7 H -0.015(2) 0.4520(15) 0.204(4) 0.040(8) Uiso 1 1 d
C8 C -0.0557(2) 0.54292(12) 0.2634(3) 0.0322(6) Uani 1 1 d
H8 H -0.135(2) 0.5404(14) 0.221(3) 0.042(8) Uiso 1 1 d
C9 C -0.0125(2) 0.59905(11) 0.3296(3) 0.0275(5) Uani 1 1 d
C10 C 0.0968(2) 0.60440(12) 0.3848(3) 0.0319(6) Uani 1 1 d
H10 H 0.123(2) 0.6447(14) 0.432(4) 0.039(8) Uiso 1 1 d
C11 C 0.1643(2) 0.55281(11) 0.3697(3) 0.0277(5) Uani 1 1 d
H11 H 0.241(2) 0.5580(13) 0.409(3) 0.036(7) Uiso 1 1 d
C12 C 0.6432(2) 0.46649(11) 0.1733(3) 0.0257(5) Uani 1 1 d
H12A H 0.6698(19) 0.4956(12) 0.264(3) 0.023(6) Uiso 1 1 d
H12B H 0.639(2) 0.4887(12) 0.072(3) 0.029(7) Uiso 1 1 d
C13 C 0.71456(18) 0.40876(10) 0.1633(3) 0.0227(5) Uani 1 1 d
C14 C 0.7115(2) 0.35909(12) 0.2766(3) 0.0287(5) Uani 1 1 d
H14 H 0.665(2) 0.3617(14) 0.357(4) 0.038(8) Uiso 1 1 d
C15 C 0.7793(2) 0.30672(13) 0.2698(4) 0.0374(6) Uani 1 1 d
H15 H 0.776(2) 0.2786(15) 0.349(4) 0.048(9) Uiso 1 1 d
C16 C 0.8503(2) 0.30349(14) 0.1523(4) 0.0412(7) Uani 1 1 d
H16 H 0.897(2) 0.2705(14) 0.150(3) 0.033(7) Uiso 1 1 d
C17 C 0.8532(2) 0.35178(15) 0.0377(4) 0.0413(7) Uani 1 1 d
H17 H 0.904(3) 0.3516(17) -0.040(4) 0.063(10) Uiso 1 1 d
C18 C 0.7845(2) 0.40424(13) 0.0427(3) 0.0309(5) Uani 1 1 d
H18 H 0.784(2) 0.4377(15) -0.039(4) 0.043(8) Uiso 1 1 d
C19 C 0.43209(18) 0.36639(10) 0.4287(3) 0.0207(4) Uani 1 1 d
N19 N 0.46514(16) 0.30554(9) 0.4312(2) 0.0249(4) Uani 1 1 d
C20 C 0.5363(2) 0.28729(12) 0.5596(3) 0.0291(5) Uani 1 1 d
H20 H 0.558(2) 0.2446(14) 0.560(3) 0.032(7) Uiso 1 1 d
C21 C 0.5758(2) 0.32768(13) 0.6863(3) 0.0308(5) Uani 1 1 d
H21 H 0.627(2) 0.3110(13) 0.775(4) 0.036(7) Uiso 1 1 d
C22 C 0.5413(2) 0.39056(13) 0.6813(3) 0.0304(5) Uani 1 1 d
H22 H 0.564(2) 0.4174(13) 0.767(4) 0.038(8) Uiso 1 1 d
C23 C 0.4685(2) 0.41035(11) 0.5506(3) 0.0257(5) Uani 1 1 d
H23 H 0.439(2) 0.4528(12) 0.542(3) 0.025(6) Uiso 1 1 d

loop_
_atom_site_aniso_label
_atom_site_aniso_U_11
_atom_site_aniso_U_22
_atom_site_aniso_U_33
_atom_site_aniso_U_23
_atom_site_aniso_U_13
_atom_site_aniso_U_12
Br1 0.03491(15) 0.03295(14) 0.03932(15) -0.00832(11) -0.00222(10) 0.01401(11)
C1 0.0234(12) 0.0214(11) 0.0208(11) 0.0012(8) 0.0021(9) 0.0005(9)
N1 0.0237(10) 0.0169(9) 0.0233(9) -0.0002(7) 0.0032(8) 0.0022(7)
C1A 0.0212(11) 0.0150(10) 0.0226(11) -0.0006(8) 0.0031(9) -0.0002(8)
C2 0.0225(11) 0.0149(10) 0.0223(11) 0.0024(8) -0.0002(9) 0.0027(8)
N2 0.0258(10) 0.0199(9) 0.0198(9) -0.0001(7) -0.0009(8) -0.0016(8)
O2 0.0242(8) 0.0217(8) 0.0259(8) -0.0041(6) 0.0039(7) -0.0051(6)
C3 0.0281(13) 0.0237(11) 0.0232(11) -0.0021(9) 0.0009(10) -0.0009(10)
C4 0.0273(13) 0.0197(11) 0.0294(12) -0.0031(10) 0.0025(10) -0.0034(10)
C4A 0.0235(11) 0.0163(10) 0.0256(11) 0.0025(9) 0.0027(9) -0.0013(9)
C5 0.0219(12) 0.0209(11) 0.0309(13) -0.0008(9) 0.0020(10) -0.0023(9)
C6 0.0249(12) 0.0231(11) 0.0229(11) 0.0013(9) 0.0047(9) 0.0012(9)
C7 0.0265(13) 0.0242(12) 0.0431(15) -0.0051(11) 0.0008(11) -0.0008(10)
C8 0.0245(13) 0.0308(13) 0.0410(15) -0.0033(11) 0.0025(11) 0.0017(10)
C9 0.0296(13) 0.0289(12) 0.0240(11) 0.0000(10) 0.0021(10) 0.0077(10)
C10 0.0332(14) 0.0268(12) 0.0341(13) -0.0078(11) -0.0033(11) 0.0057(11)
C11 0.0258(13) 0.0270(12) 0.0291(12) -0.0039(10) -0.0026(10) 0.0030(10)
C12 0.0248(12) 0.0221(11) 0.0307(13) 0.0006(10) 0.0049(10) -0.0059(9)
C13 0.0223(11) 0.0218(11) 0.0227(11) -0.0028(9) -0.0030(9) -0.0065(9)
C14 0.0330(14) 0.0263(12) 0.0257(12) 0.0020(10) -0.0011(11) -0.0027(10)
C15 0.0439(17) 0.0226(12) 0.0417(16) 0.0023(11) -0.0133(13) -0.0013(11)
C16 0.0334(15) 0.0310(14) 0.0554(19) -0.0183(13) -0.0124(13) 0.0092(12)
C17 0.0304(15) 0.0505(17) 0.0437(16) -0.0188(14) 0.0069(13) 0.0005(13)
C18 0.0295(13) 0.0336(14) 0.0296(13) -0.0036(11) 0.0040(10) -0.0073(10)
C19 0.0210(11) 0.0211(11) 0.0206(11) 0.0031(8) 0.0051(9) -0.0016(9)
N19 0.0269(10) 0.0187(9) 0.0287(10) 0.0040(8) 0.0012(8) -0.0007(8)
C20 0.0304(13) 0.0249(12) 0.0314(13) 0.0093(10) 0.0010(10) 0.0010(10)
C21 0.0294(13) 0.0392(14) 0.0233(12) 0.0087(11) 0.0006(10) 0.0010(11)
C22 0.0316(14) 0.0395(14) 0.0201(11) -0.0038(11) 0.0033(10) -0.0022(11)
C23 0.0303(13) 0.0263(12) 0.0209(11) -0.0033(9) 0.0045(9) 0.0014(10)

loop_
_atom_type_symbol
_atom_type_description
_atom_type_scat_dispersion_real
_atom_type_scat_dispersion_imag
_atom_type_scat_source
C C 0.0033 0.0016 'International Tables Vol C Tables 4.2.6.8 and 6.1.1.4'
H H 0.0000 0.0000 'International Tables Vol C Tables 4.2.6.8 and 6.1.1.4'
N N 0.0061 0.0033 'International Tables Vol C Tables 4.2.6.8 and 6.1.1.4'
O O 0.0106 0.0060 'International Tables Vol C Tables 4.2.6.8 and 6.1.1.4'
Br Br -0.2901 2.4595 'International Tables Vol C Tables 4.2.6.8 and 6.1.1.4'

loop_
_geom_angle_atom_site_label_1
_geom_angle_atom_site_label_2
_geom_angle_atom_site_label_3
_geom_angle
N1 C1 C6 121.3(2)
N1 C1 C5 116.4(2)
C6 C1 C5 122.3(2)
C1 N1 C1A 109.08(18)
N1 C1A C19 111.14(17)
N1 C1A C2 110.15(17)
C19 C1A C2 112.08(18)
N1 C1A C4A 106.96(17)
C19 C1A C4A 113.15(17)
C2 C1A C4A 102.96(17)
N2 C2 C3 119.6(2)
N2 C2 C1A 130.1(2)
C3 C2 C1A 110.33(19)
C2 N2 O2 112.16(17)
N2 O2 C12 106.76(16)
C2 C3 C4 103.65(19)
C2 C3 H3A 110.3(17)
C4 C3 H3A 111.4(17)
C2 C3 H3B 112.8(16)
C4 C3 H3B 114.3(15)
H3A C3 H3B 105(2)
C3 C4 C4A 104.41(18)
C3 C4 H4A 108.7(15)
C4A C4 H4A 109.2(15)
C3 C4 H4B 112.9(17)
C4A C4 H4B 110.5(17)
H4A C4 H4B 111(2)
C4 C4A C5 114.5(2)
C4 C4A C1A 106.38(18)
C5 C4A C1A 103.36(17)
C4 C4A H4A1 110.7(14)
C5 C4A H4A1 111.4(14)
C1A C4A H4A1 110.1(14)
C1 C5 C4A 102.70(18)
C1 C5 H5A 113.3(16)
C4A C5 H5A 112.3(15)
C1 C5 H5B 109.5(16)
C4A C5 H5B 111.9(16)
H5A C5 H5B 107(2)
C7 C6 C11 118.8(2)
C7 C6 C1 120.9(2)
C11 C6 C1 120.3(2)
C6 C7 C8 121.2(2)
C6 C7 H7 118.8(18)
C8 C7 H7 119.9(18)
C9 C8 C7 118.7(2)
C9 C8 H8 120.2(17)
C7 C8 H8 121.0(17)
C8 C9 C10 121.4(2)
C8 C9 Br1 119.64(19)
C10 C9 Br1 118.93(18)
C11 C10 C9 119.3(2)
C11 C10 H10 122.2(17)
C9 C10 H10 118.5(17)
C10 C11 C6 120.5(2)
C10 C11 H11 117.5(16)
C6 C11 H11 121.9(16)
O2 C12 C13 112.62(18)
O2 C12 H12A 102.3(14)
C13 C12 H12A 112.8(14)
O2 C12 H12B 110.6(16)
C13 C12 H12B 109.1(16)
H12A C12 H12B 109(2)
C18 C13 C14 118.9(2)
C18 C13 C12 120.8(2)
C14 C13 C12 120.2(2)
C15 C14 C13 120.2(3)
C15 C14 H14 120.4(18)
C13 C14 H14 119.5(18)
C16 C15 C14 120.4(3)
C16 C15 H15 124(2)
C14 C15 H15 115(2)
C15 C16 C17 120.2(3)
C15 C16 H16 121.0(18)
C17 C16 H16 118.8(18)
C16 C17 C18 119.8(3)
C16 C17 H17 121(2)
C18 C17 H17 119(2)
C13 C18 C17 120.6(3)
C13 C18 H18 119.0(18)
C17 C18 H18 120.5(18)
N19 C19 C23 122.9(2)
N19 C19 C1A 114.93(19)
C23 C19 C1A 122.13(19)
C19 N19 C20 117.1(2)
N19 C20 C21 123.7(2)
N19 C20 H20 115.8(16)
C21 C20 H20 120.5(16)
C20 C21 C22 118.5(2)
C20 C21 H21 119.0(17)
C22 C21 H21 122.5(16)
C23 C22 C21 118.8(2)
C23 C22 H22 121.8(18)
C21 C22 H22 119.3(18)
C22 C23 C19 119.0(2)
C22 C23 H23 122.7(15)
C19 C23 H23 118.2(15)

loop_
_geom_bond_atom_site_label_1
_geom_bond_atom_site_label_2
_geom_bond_distance
Br1 C9 1.899(2)
C1 N1 1.279(3)
C1 C6 1.478(3)
C1 C5 1.507(3)
N1 C1A 1.479(3)
C1A C19 1.522(3)
C1A C2 1.534(3)
C1A C4A 1.566(3)
C2 N2 1.275(3)
C2 C3 1.499(3)
N2 O2 1.417(2)
O2 C12 1.435(3)
C3 C4 1.525(3)
C3 H3A 0.93(3)
C3 H3B 0.97(3)
C4 C4A 1.530(3)
C4 H4A 0.95(3)
C4 H4B 0.97(3)
C4A C5 1.536(3)
C4A H4A1 0.93(2)
C5 H5A 0.96(3)
C5 H5B 0.96(3)
C6 C7 1.387(3)
C6 C11 1.396(3)
C7 C8 1.388(3)
C7 H7 0.95(3)
C8 C9 1.375(3)
C8 H8 1.01(3)
C9 C10 1.386(4)
C10 C11 1.379(3)
C10 H10 0.97(3)
C11 H11 0.97(3)
C12 C13 1.504(3)
C12 H12A 0.98(3)
C12 H12B 0.94(3)
C13 C18 1.382(3)
C13 C14 1.392(3)
C14 C15 1.385(4)
C14 H14 0.92(3)
C15 C16 1.371(4)
C15 H15 0.87(3)
C16 C17 1.377(5)
C16 H16 0.91(3)
C17 C18 1.392(4)
C17 H17 0.94(4)
C18 H18 0.96(3)
C19 N19 1.336(3)
C19 C23 1.390(3)
N19 C20 1.347(3)
C20 C21 1.380(4)
C20 H20 0.93(3)
C21 C22 1.382(4)
C21 H21 0.98(3)
C22 C23 1.381(3)
C22 H22 0.92(3)
C23 H23 0.96(3)

loop_
_geom_torsion_atom_site_label_1
_geom_torsion_atom_site_label_2
_geom_torsion_atom_site_label_3
_geom_torsion_atom_site_label_4
_geom_torsion
C6 C1 N1 C1A 178.94(19)
C5 C1 N1 C1A -2.1(3)
C1 N1 C1A C19 -129.98(19)
C1 N1 C1A C2 105.2(2)
C1 N1 C1A C4A -6.0(2)
N1 C1A C2 N2 72.6(3)
C19 C1A C2 N2 -51.7(3)
C4A C1A C2 N2 -173.6(2)
N1 C1A C2 C3 -107.7(2)
C19 C1A C2 C3 128.04(19)
C4A C1A C2 C3 6.1(2)
C3 C2 N2 O2 178.27(18)
C1A C2 N2 O2 -2.1(3)
C2 N2 O2 C12 166.29(18)
N2 C2 C3 C4 154.1(2)
C1A C2 C3 C4 -25.7(2)
C2 C3 C4 C4A 34.9(2)
C3 C4 C4A C5 81.6(2)
C3 C4 C4A C1A -31.9(2)
N1 C1A C4A C4 132.03(19)
C19 C1A C4A C4 -105.2(2)
C2 C1A C4A C4 15.9(2)
N1 C1A C4A C5 11.1(2)
C19 C1A C4A C5 133.87(19)
C2 C1A C4A C5 -104.94(19)
N1 C1 C5 C4A 9.3(3)
C6 C1 C5 C4A -171.8(2)
C4 C4A C5 C1 -126.8(2)
C1A C4A C5 C1 -11.6(2)
N1 C1 C6 C7 171.8(2)
C5 C1 C6 C7 -7.1(3)
N1 C1 C6 C11 -7.8(3)
C5 C1 C6 C11 173.3(2)
C11 C6 C7 C8 1.2(4)
C1 C6 C7 C8 -178.4(2)
C6 C7 C8 C9 -0.1(4)
C7 C8 C9 C10 -1.3(4)
C7 C8 C9 Br1 178.4(2)
C8 C9 C10 C11 1.5(4)
Br1 C9 C10 C11 -178.23(19)
C9 C10 C11 C6 -0.3(4)
C7 C6 C11 C10 -1.0(4)
C1 C6 C11 C10 178.5(2)
N2 O2 C12 C13 -64.4(2)
O2 C12 C13 C18 141.0(2)
O2 C12 C13 C14 -39.4(3)
C18 C13 C14 C15 1.3(3)
C12 C13 C14 C15 -178.3(2)
C13 C14 C15 C16 0.4(4)
C14 C15 C16 C17 -1.4(4)
C15 C16 C17 C18 0.7(4)
C14 C13 C18 C17 -1.9(4)
C12 C13 C18 C17 177.6(2)
C16 C17 C18 C13 1.0(4)
N1 C1A C19 N19 166.58(18)
C2 C1A C19 N19 -69.7(2)
C4A C1A C19 N19 46.2(3)
N1 C1A C19 C23 -13.0(3)
C2 C1A C19 C23 110.7(2)
C4A C1A C19 C23 -133.4(2)
C23 C19 N19 C20 0.4(3)
C1A C19 N19 C20 -179.1(2)
C19 N19 C20 C21 0.1(4)
N19 C20 C21 C22 -0.4(4)
C20 C21 C22 C23 0.3(4)
C21 C22 C23 C19 0.2(4)
N19 C19 C23 C22 -0.6(4)
C1A C19 C23 C22 179.0(2)
